data_2239699
loop_
_publ_author_name
'Rai, Kartik'
'Wu, Vincent'
'Gupta, Priya'
'Laviska, David A.'
'Chan, Benny C.'

_publ_section_title
;
 <i>N</i>-Methyl-<i>N</i>-nitroso-<i>p</i>-toluenesulfonamide
;
_journal_coeditor_code FJ2674
_journal_issue 7
_journal_name_full 'Acta Crystallographica Section E'
_journal_page_first o782
_journal_paper_doi 10.1107/S1600536814013518
_journal_volume 70
_journal_year 2014
_chemical_formula_iupac 'C8 H10 N2 O3 S'
_chemical_formula_moiety 'C8 H10 N2 O3 S'
_chemical_formula_sum 'C8 H10 N2 O3 S'
_chemical_formula_weight 214.24
_chemical_name_common Diazald
_chemical_name_systematic
;
<i>N</i>-Methyl-<i>N</i>-nitroso-<i>p</i>-toluenesulfonamide
;
_space_group_crystal_system triclinic
_space_group_IT_number 2
_space_group_name_Hall '-P 1'
_space_group_name_H-M_alt 'P -1'
_symmetry_space_group_name_Hall '-P 1'
_symmetry_space_group_name_H-M 'P -1'
_atom_sites_solution_hydrogens mixed
_atom_sites_solution_primary direct
_atom_sites_solution_secondary difmap
_cell_angle_alpha 81.4580(10)
_cell_angle_beta 85.8830(10)
_cell_angle_gamma 80.3100(10)
_cell_formula_units_Z 2
_cell_length_a 6.8911(8)
_cell_length_b 8.4435(10)
_cell_length_c 8.6248(10)
_cell_measurement_reflns_used 3237
_cell_measurement_temperature 100.(2)
_cell_measurement_theta_max 28.0886
_cell_measurement_theta_min 2.4710
_cell_volume 488.62(10)
_computing_cell_refinement 'SAINT (Bruker, 2011)'
_computing_data_collection 'APEX2 (Bruker, 2011)'
_computing_data_reduction 'SAINT (Bruker, 2011)'
_computing_molecular_graphics 'CrystalMaker (CrystalMaker, 2009)'
_computing_publication_material 'publCIF (Westrip, 2010)'
_computing_structure_refinement 'SHELXL2013 (Sheldrick, 2008)'
_computing_structure_solution 'SHELXS97 (Sheldrick, 2008)'
_diffrn_ambient_temperature 100.(2)
_diffrn_detector_area_resol_mean 8.3333
_diffrn_measured_fraction_theta_full 0.998
_diffrn_measured_fraction_theta_max 0.921
_diffrn_measurement_device_type 'Bruker APEXII CCD'
_diffrn_measurement_method '\w and \f'
_diffrn_radiation_monochromator Graphite
_diffrn_radiation_source 'fine-focus sealed tube'
_diffrn_radiation_type 'Mo K\a'
_diffrn_radiation_wavelength 0.71073
_diffrn_reflns_av_R_equivalents 0.0239
_diffrn_reflns_limit_h_max 9
_diffrn_reflns_limit_h_min -9
_diffrn_reflns_limit_k_max 11
_diffrn_reflns_limit_k_min -10
_diffrn_reflns_limit_l_max 11
_diffrn_reflns_limit_l_min -11
_diffrn_reflns_number 5753
_diffrn_reflns_theta_full 25.000
_diffrn_reflns_theta_max 28.443
_diffrn_reflns_theta_min 2.391
_exptl_absorpt_coefficient_mu 0.314
_exptl_absorpt_correction_T_max 0.7457
_exptl_absorpt_correction_T_min 0.6869
_exptl_absorpt_correction_type numerical
_exptl_absorpt_process_details '(SADABS; Bruker, 2011)'
_exptl_crystal_colour colorless
_exptl_crystal_density_diffrn 1.456
_exptl_crystal_density_method 'not measured'
_exptl_crystal_description block
_exptl_crystal_F_000 224
_exptl_crystal_size_max 0.84
_exptl_crystal_size_mid 0.29
_exptl_crystal_size_min 0.10
_refine_diff_density_max 0.363
_refine_diff_density_min -0.372
_refine_ls_extinction_method none
_refine_ls_goodness_of_fit_ref 1.087
_refine_ls_hydrogen_treatment mixed
_refine_ls_matrix_type full
_refine_ls_number_parameters 137
_refine_ls_number_reflns 2275
_refine_ls_number_restraints 0
_refine_ls_restrained_S_all 1.087
_refine_ls_R_factor_all 0.0462
_refine_ls_R_factor_gt 0.0374
_refine_ls_shift/su_max 0.000
_refine_ls_shift/su_mean 0.000
_refine_ls_structure_factor_coef Fsqd
_refine_ls_weighting_details 'w=1/[\s^2^(Fo^2^)+(0.0425P)^2^+0.2042P] where P=(Fo^2^+2Fc^2^)/3'
_refine_ls_weighting_scheme calc
_refine_ls_wR_factor_gt 0.0914
_refine_ls_wR_factor_ref 0.0962
_reflns_number_gt 1892
_reflns_number_total 2275
_reflns_threshold_expression I>2\s(I)
_cod_data_source_file fj2674sup1.cif
_cod_data_source_block I
_cod_database_code 2239699
_cod_database_fobs_code 2239699

loop_
_space_group_symop_operation_xyz
'x, y, z'
'-x, -y, -z'

loop_
_atom_site_type_symbol
_atom_site_label
_atom_site_fract_x
_atom_site_fract_y
_atom_site_fract_z
_atom_site_U_iso_or_equiv
_atom_site_adp_type
_atom_site_calc_flag
_atom_site_occupancy
S S1 0.20728(6) 0.03322(5) 0.28268(5) 0.01794(13) Uani d 1
O O1 0.33666(19) -0.07228(14) 0.38895(14) 0.0234(3) Uani d 1
O O2 0.05198(18) -0.02289(15) 0.21663(15) 0.0239(3) Uani d 1
O O3 -0.1436(2) 0.37946(16) 0.40008(15) 0.0301(3) Uani d 1
N N1 0.0960(2) 0.18010(17) 0.38888(16) 0.0184(3) Uani d 1
N N2 -0.0760(2) 0.26414(19) 0.33146(18) 0.0246(3) Uani d 1
C C1 0.3438(2) 0.13715(19) 0.13431(19) 0.0167(3) Uani d 1
C C2 0.5359(3) 0.1532(2) 0.1589(2) 0.0200(4) Uani d 1
H H2 0.5971 0.1025 0.2528 0.024 Uiso calc 1
C C3 0.6369(3) 0.2450(2) 0.0434(2) 0.0219(4) Uani d 1
H H3 0.7691 0.2557 0.0584 0.026 Uiso calc 1
C C4 0.5484(3) 0.3215(2) -0.0938(2) 0.0204(4) Uani d 1
C C5 0.3552(3) 0.3032(2) -0.1148(2) 0.0220(4) Uani d 1
H H5 0.2932 0.3554 -0.2079 0.026 Uiso calc 1
C C6 0.2519(3) 0.2107(2) -0.0028(2) 0.0204(4) Uani d 1
H H6 0.1209 0.1976 -0.0190 0.024 Uiso calc 1
C C7 0.6590(3) 0.4220(2) -0.2174(2) 0.0282(4) Uani d 1
H H7A 0.7301 0.4901 -0.1669 0.042 Uiso calc 1
H H7B 0.5657 0.4911 -0.2891 0.042 Uiso calc 1
H H7C 0.7532 0.3502 -0.2764 0.042 Uiso calc 1
C C8 0.1981(3) 0.2380(2) 0.5075(2) 0.0219(4) Uani d 1
H H8A 0.194(3) 0.352(3) 0.480(2) 0.033 Uiso d 1
H H8B 0.329(3) 0.181(3) 0.512(2) 0.033 Uiso d 1
H H8C 0.137(3) 0.215(3) 0.609(3) 0.033 Uiso d 1

loop_
_atom_site_aniso_label
_atom_site_aniso_U_11
_atom_site_aniso_U_22
_atom_site_aniso_U_33
_atom_site_aniso_U_12
_atom_site_aniso_U_13
_atom_site_aniso_U_23
S1 0.0207(2) 0.0151(2) 0.0183(2) -0.00448(16) 0.00224(16) -0.00297(15)
O1 0.0286(7) 0.0165(6) 0.0228(6) -0.0012(5) 0.0013(5) 0.0012(5)
O2 0.0252(7) 0.0247(7) 0.0254(7) -0.0118(5) 0.0032(5) -0.0084(5)
O3 0.0338(8) 0.0250(7) 0.0277(7) 0.0064(6) 0.0014(6) -0.0053(6)
N1 0.0195(7) 0.0190(7) 0.0165(7) -0.0018(6) 0.0003(6) -0.0037(6)
N2 0.0249(8) 0.0241(8) 0.0223(8) 0.0016(6) -0.0004(6) -0.0019(6)
C1 0.0203(8) 0.0131(8) 0.0170(8) -0.0030(6) 0.0025(6) -0.0040(6)
C2 0.0186(8) 0.0207(9) 0.0203(8) -0.0015(7) -0.0015(7) -0.0026(7)
C3 0.0177(9) 0.0226(9) 0.0259(9) -0.0052(7) 0.0016(7) -0.0039(7)
C4 0.0274(9) 0.0148(8) 0.0192(8) -0.0039(7) 0.0064(7) -0.0062(7)
C5 0.0298(10) 0.0199(9) 0.0158(8) -0.0020(7) -0.0025(7) -0.0020(7)
C6 0.0197(9) 0.0226(9) 0.0197(9) -0.0038(7) -0.0010(7) -0.0056(7)
C7 0.0372(11) 0.0228(10) 0.0251(10) -0.0092(8) 0.0092(8) -0.0046(8)
C8 0.0269(10) 0.0215(9) 0.0187(9) -0.0063(8) -0.0008(7) -0.0046(7)

loop_
_atom_type_symbol
_atom_type_description
_atom_type_scat_dispersion_real
_atom_type_scat_dispersion_imag
_atom_type_scat_source
C C 0.0033 0.0016 'International Tables Vol C Tables 4.2.6.8 and 6.1.1.4'
H H 0.0000 0.0000 'International Tables Vol C Tables 4.2.6.8 and 6.1.1.4'
N N 0.0061 0.0033 'International Tables Vol C Tables 4.2.6.8 and 6.1.1.4'
O O 0.0106 0.0060 'International Tables Vol C Tables 4.2.6.8 and 6.1.1.4'
S S 0.1246 0.1234 'International Tables Vol C Tables 4.2.6.8 and 6.1.1.4'

loop_
_geom_angle_atom_site_label_1
_geom_angle_atom_site_label_2
_geom_angle_atom_site_label_3
_geom_angle
O2 S1 O1 121.43(8)
O2 S1 N1 105.80(7)
O1 S1 N1 104.15(7)
O2 S1 C1 109.93(8)
O1 S1 C1 110.06(8)
N1 S1 C1 103.75(7)
N2 N1 C8 121.69(14)
N2 N1 S1 114.33(11)
C8 N1 S1 122.36(12)
O3 N2 N1 113.28(14)
C2 C1 C6 121.41(16)
C2 C1 S1 119.72(13)
C6 C1 S1 118.76(13)
C1 C2 C3 118.62(16)
C1 C2 H2 120.7
C3 C2 H2 120.7
C2 C3 C4 121.31(16)
C2 C3 H3 119.3
C4 C3 H3 119.3
C3 C4 C5 118.64(16)
C3 C4 C7 120.73(17)
C5 C4 C7 120.63(16)
C6 C5 C4 121.35(16)
C6 C5 H5 119.3
C4 C5 H5 119.3
C5 C6 C1 118.66(16)
C5 C6 H6 120.7
C1 C6 H6 120.7
C4 C7 H7A 109.5
C4 C7 H7B 109.5
H7A C7 H7B 109.5
C4 C7 H7C 109.5
H7A C7 H7C 109.5
H7B C7 H7C 109.5
N1 C8 H8A 108.3(13)
N1 C8 H8B 108.9(13)
H8A C8 H8B 112.2(19)
N1 C8 H8C 110.6(13)
H8A C8 H8C 110.3(18)
H8B C8 H8C 106.5(18)

loop_
_geom_bond_atom_site_label_1
_geom_bond_atom_site_label_2
_geom_bond_distance
S1 O2 1.4258(13)
S1 O1 1.4268(13)
S1 N1 1.6975(14)
S1 C1 1.7504(17)
O3 N2 1.2224(19)
N1 N2 1.360(2)
N1 C8 1.466(2)
C1 C2 1.388(2)
C1 C6 1.394(2)
C2 C3 1.390(2)
C2 H2 0.9500
C3 C4 1.391(2)
C3 H3 0.9500
C4 C5 1.393(3)
C4 C7 1.506(2)
C5 C6 1.384(2)
C5 H5 0.9500
C6 H6 0.9500
C7 H7A 0.9800
C7 H7B 0.9800
C7 H7C 0.9800
C8 H8A 0.96(2)
C8 H8B 0.95(2)
C8 H8C 0.96(2)

loop_
_geom_hbond_atom_site_label_D
_geom_hbond_atom_site_label_H
_geom_hbond_atom_site_label_A
_geom_hbond_site_symmetry_A
_geom_hbond_distance_DH
_geom_hbond_distance_HA
_geom_hbond_distance_DA
_geom_hbond_angle_DHA
C8 H8b O1 2_656 0.95(2) 2.49(2) 3.401(2) 160

loop_
_geom_torsion_atom_site_label_1
_geom_torsion_atom_site_label_2
_geom_torsion_atom_site_label_3
_geom_torsion_atom_site_label_4
_geom_torsion
O2 S1 N1 N2 -30.84(14)
O1 S1 N1 N2 -159.92(12)
C1 S1 N1 N2 84.88(13)
O2 S1 N1 C8 163.44(13)
O1 S1 N1 C8 34.37(15)
C1 S1 N1 C8 -80.84(15)
C8 N1 N2 O3 -7.3(2)
S1 N1 N2 O3 -173.13(12)
O2 S1 C1 C2 -157.71(13)
O1 S1 C1 C2 -21.41(16)
N1 S1 C1 C2 89.53(14)
O2 S1 C1 C6 26.22(15)
O1 S1 C1 C6 162.52(13)
N1 S1 C1 C6 -86.55(14)
C6 C1 C2 C3 0.0(2)
S1 C1 C2 C3 -175.94(13)
C1 C2 C3 C4 0.8(3)
C2 C3 C4 C5 -0.6(3)
C2 C3 C4 C7 179.38(16)
C3 C4 C5 C6 -0.3(3)
C7 C4 C5 C6 179.71(16)
C4 C5 C6 C1 1.0(3)
C2 C1 C6 C5 -0.9(3)
S1 C1 C6 C5 175.10(13)
